data_7222199
loop_
_publ_author_name
'Maignan, A.'
'Pelloquin, D.'
'Martin, C.'
'Hervieu, M.'
'Raveau, B.'

_publ_section_title
;
 A new form of oxygen deficient 1201-cobaltite (Tl0.4 Sr0.5 Co0.1) Sr2 Co
 O5-d: structure, transport and magnetic properties
;
_journal_name_full 'Journal of Materials Chemistry'
_journal_page_first 1009
_journal_page_last 1016
_journal_volume 12
_journal_year 2002
_chemical_formula_sum 'Co O5.1 Sr2.61 Tl0.39'
_chemical_name_systematic 'Tl0.39 Sr2.61 Co O5.1'
_space_group_IT_number 123
_symmetry_space_group_name_Hall '-P 4 2'
_symmetry_space_group_name_H-M 'P 4/m m m'
_cell_angle_alpha 90
_cell_angle_beta 90
_cell_angle_gamma 90
_cell_formula_units_Z 1
_cell_length_a 3.756
_cell_length_b 3.756
_cell_length_c 9.0217
_cell_volume 127.274
_citation_journal_id_ASTM JMACEP
_cod_data_source_file Maignan_JMACEP_2002_702.cif
_cod_data_source_block Co1O5.1Sr2.61Tl0.39
_cod_original_formula_sum 'Co1 O5.1 Sr2.61 Tl0.39'
_cod_database_code 7222199

loop_
_symmetry_equiv_pos_as_xyz
x,y,z
-y,x,z
-x,-y,z
y,-x,z
x,-y,-z
y,x,-z
-x,y,-z
-y,-x,-z
-x,-y,-z
y,-x,-z
x,y,-z
-y,x,-z
-x,y,z
-y,-x,z
x,-y,z
y,x,z

loop_
_atom_site_label
_atom_site_type_symbol
_atom_site_fract_x
_atom_site_fract_y
_atom_site_fract_z
_atom_site_occupancy
_atom_site_U_iso_or_equiv
Sr1 Sr+2 0.063 0 0 0.1525 0.0
Sr2 Sr+2 0.5 0.5 0.2949 1 0.0
O3 O-2 0 0.5 0.5 1.05 0.0
O1 O-2 0.5 0.5 0 1 0.0
Tl1 Tl+3 0.063 0 0 0.0975 0.0
O2 O-2 0 0 0.253 1 0.0
Co1 Co+3 0 0 0.5 1 0.0
